data_2215039
loop_
_publ_author_name
'Zhang, Xiu-Ling'
'Zhang, Cun-Lan'
'Qiu, Yu-E'
'An, Ning'

_publ_section_title
;
 Poly[bis[\m~2~-5-(pyrimidin-2-yl)tetrazolato]zinc(II)]
;
_journal_coeditor_code BX2105
_journal_issue 9
_journal_name_full 'Acta Crystallographica Section E'
_journal_page_first m2423
_journal_page_last m2423
_journal_paper_doi 10.1107/S1600536807041414
_journal_volume 63
_journal_year 2007
_chemical_formula_iupac '[Zn (C5 H3 N6)2]'
_chemical_formula_moiety 'C10 H6 N12 Zn'
_chemical_formula_sum 'C10 H6 N12 Zn'
_chemical_formula_weight 359.64
_chemical_name_systematic
;
Poly[bis[\m~2~-5-(pyrimidin-2-yl)tetrazolato]zinc(II)]
;
_space_group_IT_number 61
_symmetry_cell_setting orthorhombic
_symmetry_space_group_name_Hall '-P 2ac 2ab'
_symmetry_space_group_name_H-M 'P b c a'
_atom_sites_solution_hydrogens geom
_atom_sites_solution_primary direct
_atom_sites_solution_secondary difmap
_cell_angle_alpha 90.00
_cell_angle_beta 90.00
_cell_angle_gamma 90.00
_cell_formula_units_Z 4
_cell_length_a 8.3490(17)
_cell_length_b 9.4760(19)
_cell_length_c 17.828(4)
_cell_measurement_reflns_used 10696
_cell_measurement_temperature 293(2)
_cell_measurement_theta_max 27.51
_cell_measurement_theta_min 3.14
_cell_volume 1410.5(5)
_computing_cell_refinement 'SMART (Bruker, 1998)'
_computing_data_collection 'SMART (Bruker, 1998)'
_computing_data_reduction 'SHELXTL (Bruker, 1998)'
_computing_molecular_graphics 'SHELXTL (Bruker, 1998)'
_computing_publication_material 'SHELXTL (Bruker, 1998)'
_computing_structure_refinement 'SHELXL97 (Sheldrick, 1997'
_computing_structure_solution 'SHELXS97 (Sheldrick, 1997)'
_diffrn_ambient_temperature 293(2)
_diffrn_measured_fraction_theta_full 0.999
_diffrn_measured_fraction_theta_max 0.999
_diffrn_measurement_device_type 'Bruker SMART 1000 CCD area-detector'
_diffrn_measurement_method '\f and \w'
_diffrn_radiation_monochromator graphite
_diffrn_radiation_source 'fine-focus sealed tube'
_diffrn_radiation_type MoK\a
_diffrn_radiation_wavelength 0.71073
_diffrn_reflns_av_R_equivalents 0.0850
_diffrn_reflns_av_sigmaI/netI 0.0466
_diffrn_reflns_limit_h_max 10
_diffrn_reflns_limit_h_min -10
_diffrn_reflns_limit_k_max 12
_diffrn_reflns_limit_k_min -12
_diffrn_reflns_limit_l_max 23
_diffrn_reflns_limit_l_min -22
_diffrn_reflns_number 13281
_diffrn_reflns_theta_full 27.48
_diffrn_reflns_theta_max 27.48
_diffrn_reflns_theta_min 3.34
_diffrn_standards_decay_% 0
_diffrn_standards_number 0
_exptl_absorpt_coefficient_mu 1.762
_exptl_absorpt_correction_T_max 0.7421
_exptl_absorpt_correction_T_min 0.7195
_exptl_absorpt_correction_type multi-scan
_exptl_absorpt_process_details '(SADABS; Bruker, 1998)'
_exptl_crystal_colour colourless
_exptl_crystal_density_diffrn 1.694
_exptl_crystal_density_method 'not measured'
_exptl_crystal_description block
_exptl_crystal_F_000 720
_exptl_crystal_size_max 0.20
_exptl_crystal_size_mid 0.20
_exptl_crystal_size_min 0.18
_refine_diff_density_max 0.275
_refine_diff_density_min -0.248
_refine_ls_extinction_method none
_refine_ls_goodness_of_fit_ref 1.190
_refine_ls_hydrogen_treatment constr
_refine_ls_matrix_type full
_refine_ls_number_parameters 106
_refine_ls_number_reflns 1619
_refine_ls_number_restraints 0
_refine_ls_restrained_S_all 1.190
_refine_ls_R_factor_all 0.0976
_refine_ls_R_factor_gt 0.0588
_refine_ls_shift/su_max 0.000
_refine_ls_shift/su_mean 0.000
_refine_ls_structure_factor_coef Fsqd
_refine_ls_weighting_details 'calc w = 1/[\s^2^(Fo^2^)+(0.0173P)^2^+1.2986P] where P=(Fo^2^+2Fc^2^)/3'
_refine_ls_weighting_scheme calc
_refine_ls_wR_factor_gt 0.0731
_refine_ls_wR_factor_ref 0.0807
_reflns_number_gt 1162
_reflns_number_total 1619
_reflns_threshold_expression I>2\s(I)
_cod_data_source_file bx2105.cif
_cod_data_source_block I
_cod_depositor_comments
;
The following automatic conversions were performed:
'_geom_bond_publ_flag' value 'Yes' changed to 'yes' according to
'/home/saulius/struct/CIF-dictionaries/cif_core.dic' dictionary named
'cif_core.dic' version 2.4.1 from 2010-06-29 (3
times).

'_geom_angle_publ_flag' value 'Yes' changed to 'yes' according to
'/home/saulius/struct/CIF-dictionaries/cif_core.dic' dictionary named
'cif_core.dic' version 2.4.1 from 2010-06-29 (6 times).

Automatic conversion script
Id: cif_fix_enum 1527 2010-12-29 10:47:43Z saulius 

The following automatic conversions were performed:

'_geom_bond_publ_flag' value 'Yes' changed to 'yes' according to
/home/saulius/struct/CIF-dictionaries/cif_core.dic dictionary named
'cif_core.dic' version 2.4.1 from 2010-06-29 (3
times).

'_geom_angle_publ_flag' value 'Yes' changed to 'yes'
according to /home/saulius/struct/CIF-dictionaries/cif_core.dic
dictionary named 'cif_core.dic' version 2.4.1 from 2010-06-29 (6
times).

Automatic conversion script
Id: cif_fix_values 1715 2011-07-08 13:25:40Z adriana 
;
_cod_original_sg_symbol_H-M ' P b c a'
_cod_database_code 2215039
_cod_database_fobs_code 2215039

loop_
_symmetry_equiv_pos_as_xyz
'x, y, z'
'-x+1/2, -y, z+1/2'
'-x, y+1/2, -z+1/2'
'x+1/2, -y+1/2, -z'
'-x, -y, -z'
'x-1/2, y, -z-1/2'
'x, -y-1/2, z-1/2'
'-x-1/2, y-1/2, z'

loop_
_atom_site_type_symbol
_atom_site_label
_atom_site_fract_x
_atom_site_fract_y
_atom_site_fract_z
_atom_site_U_iso_or_equiv
_atom_site_adp_type
_atom_site_calc_flag
_atom_site_refinement_flags
_atom_site_occupancy
Zn Zn1 1.0000 0.5000 0.5000 0.02321(15) Uani d S 1
N N1 0.8536(3) 0.3208(3) 0.48306(14) 0.0251(6) Uani d . 1
N N2 0.7488(3) 0.2405(3) 0.51939(13) 0.0293(6) Uani d . 1
N N3 0.6979(3) 0.1430(3) 0.47237(15) 0.0277(7) Uani d . 1
N N4 0.7676(3) 0.1574(3) 0.40459(15) 0.0286(7) Uani d . 1
N N5 1.0407(3) 0.4532(3) 0.38246(14) 0.0229(6) Uani d . 1
N N6 0.9801(4) 0.2806(3) 0.28978(16) 0.0442(8) Uani d . 1
C C1 0.8634(4) 0.2684(3) 0.41356(17) 0.0241(7) Uani d . 1
C C2 0.9676(4) 0.3365(3) 0.35780(18) 0.0264(8) Uani d . 1
C C3 1.0735(5) 0.3528(4) 0.2425(2) 0.0491(11) Uani d . 1
H H3A 1.0860 0.3182 0.1940 0.059 Uiso calc R 1
C C4 1.1517(5) 0.4744(4) 0.2612(2) 0.0435(10) Uani d . 1
H H4A 1.2141 0.5230 0.2265 0.052 Uiso calc R 1
C C5 1.1340(4) 0.5217(4) 0.3333(2) 0.0355(9) Uani d . 1
H H5A 1.1878 0.6028 0.3484 0.043 Uiso calc R 1

loop_
_atom_site_aniso_label
_atom_site_aniso_U_11
_atom_site_aniso_U_22
_atom_site_aniso_U_33
_atom_site_aniso_U_12
_atom_site_aniso_U_13
_atom_site_aniso_U_23
Zn1 0.0251(2) 0.0189(2) 0.0256(3) -0.0015(3) -0.0001(3) -0.0023(3)
N1 0.0259(14) 0.0229(14) 0.0264(16) -0.0039(13) 0.0022(12) -0.0011(12)
N2 0.0332(14) 0.0247(14) 0.0299(15) -0.0076(13) 0.0055(16) -0.0035(15)
N3 0.0261(15) 0.0267(15) 0.0303(15) -0.0067(13) 0.0073(13) -0.0046(13)
N4 0.0312(16) 0.0278(15) 0.0269(15) -0.0085(13) 0.0058(13) -0.0063(13)
N5 0.0237(16) 0.0194(13) 0.0256(14) -0.0004(10) 0.0035(12) 0.0043(11)
N6 0.054(2) 0.0475(19) 0.0310(17) -0.0108(18) 0.0148(16) -0.0130(15)
C1 0.0259(17) 0.0225(17) 0.0239(17) -0.0016(15) 0.0015(15) -0.0036(15)
C2 0.026(2) 0.0256(18) 0.0276(18) -0.0002(15) 0.0024(14) -0.0004(14)
C3 0.064(3) 0.056(3) 0.027(2) -0.003(2) 0.017(2) -0.010(2)
C4 0.054(3) 0.040(2) 0.037(2) 0.000(2) 0.0209(19) 0.0069(18)
C5 0.038(2) 0.026(2) 0.043(2) -0.0001(17) 0.0066(17) 0.0049(17)

loop_
_atom_type_symbol
_atom_type_description
_atom_type_scat_dispersion_real
_atom_type_scat_dispersion_imag
_atom_type_scat_source
C C 0.0033 0.0016 'International Tables Vol C Tables 4.2.6.8 and 6.1.1.4'
H H 0.0000 0.0000 'International Tables Vol C Tables 4.2.6.8 and 6.1.1.4'
N N 0.0061 0.0033 'International Tables Vol C Tables 4.2.6.8 and 6.1.1.4'
O O 0.0106 0.0060 'International Tables Vol C Tables 4.2.6.8 and 6.1.1.4'
Zn Zn 0.2839 1.4301 'International Tables Vol C Tables 4.2.6.8 and 6.1.1.4'

loop_
_geom_angle_atom_site_label_1
_geom_angle_atom_site_label_2
_geom_angle_atom_site_label_3
_geom_angle_site_symmetry_1
_geom_angle_site_symmetry_3
_geom_angle
_geom_angle_publ_flag
N1 Zn1 N1 5_766 . 180.0 ?
N1 Zn1 N5 5_766 . 102.22(9) yes
N1 Zn1 N5 . . 77.78(9) yes
N1 Zn1 N5 5_766 5_766 77.78(9) ?
N1 Zn1 N5 . 5_766 102.22(9) ?
N5 Zn1 N5 . 5_766 180.00(3) ?
N1 Zn1 N3 5_766 4_556 91.63(11) ?
N1 Zn1 N3 . 4_556 88.37(11) yes
N5 Zn1 N3 . 4_556 88.44(10) yes
N5 Zn1 N3 5_766 4_556 91.56(10) ?
N1 Zn1 N3 5_766 8_765 88.37(11) ?
N1 Zn1 N3 . 8_765 91.63(11) yes
N5 Zn1 N3 . 8_765 91.56(10) yes
N5 Zn1 N3 5_766 8_765 88.44(10) ?
N3 Zn1 N3 4_556 8_765 180.00(14) ?
N2 N1 C1 . . 106.2(3) ?
N2 N1 Zn1 . . 140.5(2) ?
C1 N1 Zn1 . . 113.3(2) ?
N3 N2 N1 . . 107.7(2) ?
N2 N3 N4 . . 111.1(2) ?
N2 N3 Zn1 . 4_456 122.2(2) ?
N4 N3 Zn1 . 4_456 126.1(2) ?
C1 N4 N3 . . 103.4(2) ?
C2 N5 C5 . . 116.8(3) ?
C2 N5 Zn1 . . 114.5(2) ?
C5 N5 Zn1 . . 128.6(2) ?
C2 N6 C3 . . 114.7(3) ?
N4 C1 N1 . . 111.6(3) ?
N4 C1 C2 . . 128.4(3) ?
N1 C1 C2 . . 120.0(3) ?
N6 C2 N5 . . 126.5(3) ?
N6 C2 C1 . . 119.3(3) ?
N5 C2 C1 . . 114.2(3) ?
N6 C3 C4 . . 123.8(4) ?
N6 C3 H3A . . 118.1 ?
C4 C3 H3A . . 118.1 ?
C3 C4 C5 . . 117.0(3) ?
C3 C4 H4A . . 121.5 ?
C5 C4 H4A . . 121.5 ?
N5 C5 C4 . . 121.2(3) ?
N5 C5 H5A . . 119.4 ?
C4 C5 H5A . . 119.4 ?

loop_
_geom_bond_atom_site_label_1
_geom_bond_atom_site_label_2
_geom_bond_site_symmetry_2
_geom_bond_distance
_geom_bond_publ_flag
Zn1 N1 5_766 2.114(3) ?
Zn1 N1 . 2.114(3) yes
Zn1 N5 . 2.169(3) yes
Zn1 N5 5_766 2.169(3) yes
Zn1 N3 4_556 2.193(3) ?
Zn1 N3 8_765 2.193(3) ?
N1 N2 . 1.329(3) ?
N1 C1 . 1.337(4) ?
N2 N3 . 1.318(4) ?
N3 N4 . 1.348(3) ?
N3 Zn1 4_456 2.193(3) ?
N4 C1 . 1.331(4) ?
N5 C2 . 1.338(4) ?
N5 C5 . 1.340(4) ?
N6 C2 . 1.327(4) ?
N6 C3 . 1.337(5) ?
C1 C2 . 1.470(4) ?
C3 C4 . 1.366(5) ?
C3 H3A . 0.9300 ?
C4 C5 . 1.370(5) ?
C4 H4A . 0.9300 ?
C5 H5A . 0.9300 ?

loop_
_geom_torsion_atom_site_label_1
_geom_torsion_atom_site_label_2
_geom_torsion_atom_site_label_3
_geom_torsion_atom_site_label_4
_geom_torsion_site_symmetry_1
_geom_torsion_site_symmetry_4
_geom_torsion
N5 Zn1 N1 N2 . . -176.3(4)
N5 Zn1 N1 N2 5_766 . 3.7(4)
N3 Zn1 N1 N2 4_556 . 95.0(3)
N3 Zn1 N1 N2 8_765 . -85.0(3)
N5 Zn1 N1 C1 . . 2.3(2)
N5 Zn1 N1 C1 5_766 . -177.7(2)
N3 Zn1 N1 C1 4_556 . -86.5(2)
N3 Zn1 N1 C1 8_765 . 93.5(2)
C1 N1 N2 N3 . . 0.0(3)
Zn1 N1 N2 N3 . . 178.6(3)
N1 N2 N3 N4 . . -0.2(4)
N1 N2 N3 Zn1 . 4_456 -171.9(2)
N2 N3 N4 C1 . . 0.2(4)
Zn1 N3 N4 C1 4_456 . 171.6(2)
N1 Zn1 N5 C2 5_766 . 176.1(2)
N1 Zn1 N5 C2 . . -3.9(2)
N3 Zn1 N5 C2 4_556 . 84.8(2)
N3 Zn1 N5 C2 8_765 . -95.2(2)
N1 Zn1 N5 C5 5_766 . -0.5(3)
N1 Zn1 N5 C5 . . 179.5(3)
N3 Zn1 N5 C5 4_556 . -91.8(3)
N3 Zn1 N5 C5 8_765 . 88.2(3)
N3 N4 C1 N1 . . -0.2(4)
N3 N4 C1 C2 . . -178.3(3)
N2 N1 C1 N4 . . 0.2(4)
Zn1 N1 C1 N4 . . -178.9(2)
N2 N1 C1 C2 . . 178.4(3)
Zn1 N1 C1 C2 . . -0.6(4)
C3 N6 C2 N5 . . -1.4(5)
C3 N6 C2 C1 . . 177.9(3)
C5 N5 C2 N6 . . 1.0(5)
Zn1 N5 C2 N6 . . -176.1(3)
C5 N5 C2 C1 . . -178.3(3)
Zn1 N5 C2 C1 . . 4.6(3)
N4 C1 C2 N6 . . -4.2(5)
N1 C1 C2 N6 . . 177.8(3)
N4 C1 C2 N5 . . 175.2(3)
N1 C1 C2 N5 . . -2.8(4)
C2 N6 C3 C4 . . 0.2(6)
N6 C3 C4 C5 . . 1.3(6)
C2 N5 C5 C4 . . 0.7(5)
Zn1 N5 C5 C4 . . 177.2(3)
C3 C4 C5 N5 . . -1.7(6)
